data_7010184
loop_
_publ_author_name
'\'Olafsson, Sigurj\'on Norberg'
'Flensburg, Claus'
'Andersen, Peter'

_publ_section_title
;
 Lead(IV) complexes with phosphinoyldithioformates, R2P(O)CS2&#x2212;
 (R&#x2005;=&#x2005;Ph or PhCH2). Syntheses and characterization.
 Crystal structures of [PPh4][S2CP(O)Ph2]&#x00B7;0.5H2O,
 [PbPh2{S2CP(O)Ph2}2] and [PbPh2Cl{S2CP(O)Ph2}]
;
_journal_issue 23
_journal_name_full 'Journal of the Chemical Society, Dalton Transactions'
_journal_page_first 4360
_journal_paper_doi 10.1039/b006672i
_journal_year 2000
_chemical_formula_sum 'C25 H20 Cl O P Pb S2'
_chemical_formula_weight 674.14
_chemical_name_systematic
; 
 ? 
;
_space_group_IT_number 14
_symmetry_cell_setting monoclinic
_symmetry_space_group_name_Hall '-P 2yn'
_symmetry_space_group_name_H-M 'P 1 21/n 1'
_atom_sites_solution_hydrogens geom
_atom_sites_solution_primary direct
_atom_sites_solution_secondary difmap
_audit_creation_method SHELXL-97
_cell_angle_alpha 90.00
_cell_angle_beta 103.468(16)
_cell_angle_gamma 90.00
_cell_formula_units_Z 4
_cell_length_a 14.911(3)
_cell_length_b 8.2427(17)
_cell_length_c 20.384(4)
_cell_measurement_reflns_used 20
_cell_measurement_temperature 122(1)
_cell_measurement_theta_max 21.06
_cell_measurement_theta_min 19.48
_cell_volume 2436.4(9)
_computing_cell_refinement 'NONIUS CAD4'
_computing_data_collection 'NONIUS CAD4'
_computing_data_reduction 'DREADD (Blessing, 1989)'
_computing_molecular_graphics 'ORTEP-II (Johnson, 1976)'
_computing_publication_material 'SHELXL-97 (Sheldrick, 1997)'
_computing_structure_refinement 'SHELXL-97 (Sheldrick, 1997)'
_computing_structure_solution 'SHELXS-97 (Sheldrick, 1990)'
_diffrn_ambient_temperature 122(1)
_diffrn_measured_fraction_theta_full 0.999
_diffrn_measured_fraction_theta_max 0.999
_diffrn_measurement_device_type 'Enraf-Nonius CAD4'
_diffrn_measurement_method omega-2theta
_diffrn_radiation_monochromator graphite
_diffrn_radiation_source 'fine-focus sealed tube'
_diffrn_radiation_type MoK\a
_diffrn_radiation_wavelength 0.71073
_diffrn_reflns_av_R_equivalents 0.0308
_diffrn_reflns_av_sigmaI/netI 0.0303
_diffrn_reflns_limit_h_max 19
_diffrn_reflns_limit_h_min 0
_diffrn_reflns_limit_k_max 10
_diffrn_reflns_limit_k_min -10
_diffrn_reflns_limit_l_max 25
_diffrn_reflns_limit_l_min -26
_diffrn_reflns_number 12040
_diffrn_reflns_theta_full 26.98
_diffrn_reflns_theta_max 26.98
_diffrn_reflns_theta_min 1.53
_diffrn_standards_decay_% 3.4
_diffrn_standards_interval_time '10000 seconds'
_diffrn_standards_number 3
_exptl_absorpt_coefficient_mu 7.286
_exptl_absorpt_correction_T_max 0.719
_exptl_absorpt_correction_T_min 0.534
_exptl_absorpt_correction_type analytical
_exptl_absorpt_process_details 'ABSORB (DeTitta, 1985)'
_exptl_crystal_colour violet
_exptl_crystal_density_diffrn 1.838
_exptl_crystal_density_method 'not measured'
_exptl_crystal_description needle
_exptl_crystal_F_000 1296
_exptl_crystal_size_max 0.270
_exptl_crystal_size_mid 0.07
_exptl_crystal_size_min 0.04
_refine_diff_density_max 1.793
_refine_diff_density_min -0.924
_refine_diff_density_rms 0.105
_refine_ls_extinction_method none
_refine_ls_goodness_of_fit_ref 1.214
_refine_ls_hydrogen_treatment mixed
_refine_ls_matrix_type full
_refine_ls_number_parameters 280
_refine_ls_number_reflns 5309
_refine_ls_number_restraints 0
_refine_ls_restrained_S_all 1.214
_refine_ls_R_factor_all 0.0390
_refine_ls_R_factor_gt 0.0227
_refine_ls_shift/su_max 0.002
_refine_ls_shift/su_mean 0.000
_refine_ls_structure_factor_coef Fsqd
_refine_ls_weighting_details 'calc w=1/[\s^2^(Fo^2^)+(0.0000P)^2^+0.0000P] where P=(Fo^2^+2Fc^2^)/3'
_refine_ls_weighting_scheme calc
_refine_ls_wR_factor_gt 0.0374
_refine_ls_wR_factor_ref 0.0391
_reflns_number_gt 4066
_reflns_number_total 5309
_reflns_threshold_expression >2sigma(I)
_cod_data_source_file b006672i.txt
_cod_data_source_block 2A1
_cod_depositor_comments
;
The following automatic conversions were performed:
'_atom_site_symetry_multiplicity' tag replaced with
'_atom_site_symmetry_multiplicity'.

Automatic conversion script
Id: cif_correct_tags 1440 2010-10-19 06:21:57Z saulius 
;
_cod_original_cell_volume 2436.6(8)
_cod_original_sg_symbol_H-M P2(1)/n
_cod_database_code 7010184

loop_
_symmetry_equiv_pos_as_xyz
'x, y, z'
'-x+1/2, y+1/2, -z+1/2'
'-x, -y, -z'
'x-1/2, -y-1/2, z-1/2'

loop_
_atom_site_label
_atom_site_type_symbol
_atom_site_fract_x
_atom_site_fract_y
_atom_site_fract_z
_atom_site_U_iso_or_equiv
_atom_site_adp_type
_atom_site_occupancy
_atom_site_symmetry_multiplicity
_atom_site_calc_flag
_atom_site_refinement_flags
_atom_site_disorder_assembly
_atom_site_disorder_group
Pb Pb 0.473132(7) 0.00516(2) 0.106577(6) 0.01564(4) Uani 1 1 d . . .
Cl Cl 0.54558(6) -0.19347(11) 0.03293(4) 0.02114(18) Uani 1 1 d . . .
P P 0.45338(5) -0.00451(14) 0.27539(4) 0.01521(15) Uani 1 1 d . . .
S1 S 0.51957(6) -0.24880(11) 0.18656(4) 0.01880(18) Uani 1 1 d . . .
S2 S 0.49949(6) -0.34433(12) 0.32247(5) 0.0244(2) Uani 1 1 d . . .
O O 0.43938(14) 0.0936(3) 0.21151(10) 0.0180(5) Uani 1 1 d . . .
C1 C 0.4917(2) -0.2110(4) 0.26152(16) 0.0175(7) Uani 1 1 d . . .
C11 C 0.3263(2) -0.0330(4) 0.06390(15) 0.0154(8) Uani 1 1 d . . .
C12 C 0.2623(2) 0.0333(4) 0.09651(16) 0.0202(8) Uani 1 1 d . . .
H12 H 0.2820 0.0974 0.1360 0.024 Uiso 1 1 calc R . .
C13 C 0.1693(2) 0.0036(6) 0.06992(16) 0.0268(7) Uani 1 1 d . . .
H13 H 0.1245 0.0477 0.0913 0.032 Uiso 1 1 calc R . .
C14 C 0.1415(2) -0.0900(5) 0.01249(18) 0.0273(9) Uani 1 1 d . . .
H14 H 0.0777 -0.1110 -0.0050 0.033 Uiso 1 1 calc R . .
C15 C 0.2053(2) -0.1529(5) -0.01957(17) 0.0235(8) Uani 1 1 d . . .
H15 H 0.1856 -0.2158 -0.0594 0.028 Uiso 1 1 calc R . .
C16 C 0.2988(2) -0.1243(4) 0.00627(16) 0.0202(8) Uani 1 1 d . . .
H16 H 0.3432 -0.1675 -0.0156 0.024 Uiso 1 1 calc R . .
C21 C 0.5908(2) 0.1672(4) 0.13554(16) 0.0176(7) Uani 1 1 d . . .
C22 C 0.5851(2) 0.3286(4) 0.11867(17) 0.0212(8) Uani 1 1 d . . .
H22 H 0.5289 0.3734 0.0934 0.025 Uiso 1 1 calc R . .
C23 C 0.6629(2) 0.4255(5) 0.13920(18) 0.0271(9) Uani 1 1 d . . .
H23 H 0.6598 0.5375 0.1279 0.033 Uiso 1 1 calc R . .
C24 C 0.7438(3) 0.3609(5) 0.17553(18) 0.0287(9) Uani 1 1 d . . .
H24 H 0.7968 0.4278 0.1889 0.034 Uiso 1 1 calc R . .
C25 C 0.7488(2) 0.1974(5) 0.19290(17) 0.0272(9) Uani 1 1 d . . .
H25 H 0.8048 0.1534 0.2187 0.033 Uiso 1 1 calc R . .
C26 C 0.6724(2) 0.0990(4) 0.17270(16) 0.0206(8) Uani 1 1 d . . .
H26 H 0.6754 -0.0130 0.1839 0.025 Uiso 1 1 calc R . .
C31 C 0.3472(2) -0.0232(4) 0.30252(15) 0.0169(7) Uani 1 1 d . . .
C32 C 0.2764(2) -0.1104(5) 0.26095(19) 0.0241(8) Uani 1 1 d . . .
H32 H 0.2878 -0.1700 0.2238 0.029 Uiso 1 1 calc R . .
C33 C 0.1899(2) -0.1098(5) 0.27373(19) 0.0265(9) Uani 1 1 d . . .
H33 H 0.1410 -0.1670 0.2447 0.032 Uiso 1 1 calc R . .
C34 C 0.1738(2) -0.0263(5) 0.32880(19) 0.0300(10) Uani 1 1 d . . .
H34 H 0.1142 -0.0284 0.3380 0.036 Uiso 1 1 calc R . .
C35 C 0.2436(3) 0.0596(5) 0.37019(19) 0.0304(10) Uani 1 1 d . . .
H35 H 0.2321 0.1167 0.4079 0.037 Uiso 1 1 calc R . .
C36 C 0.3307(2) 0.0631(5) 0.35699(17) 0.0243(8) Uani 1 1 d . . .
H36 H 0.3788 0.1241 0.3850 0.029 Uiso 1 1 calc R . .
C41 C 0.5411(2) 0.0843(4) 0.34092(17) 0.0187(7) Uani 1 1 d . . .
C42 C 0.5896(2) 0.2154(4) 0.32359(18) 0.0232(8) Uani 1 1 d . . .
H42 H 0.5738 0.2585 0.2792 0.028 Uiso 1 1 calc R . .
C43 C 0.6611(3) 0.2825(5) 0.37172(19) 0.0319(9) Uani 1 1 d . . .
H43 H 0.6942 0.3725 0.3602 0.038 Uiso 1 1 calc R . .
C44 C 0.6845(3) 0.2197(5) 0.4364(2) 0.0348(10) Uani 1 1 d . . .
H44 H 0.7353 0.2636 0.4685 0.042 Uiso 1 1 calc R . .
C45 C 0.6349(3) 0.0946(5) 0.45425(19) 0.0351(10) Uani 1 1 d . . .
H45 H 0.6496 0.0552 0.4993 0.042 Uiso 1 1 calc R . .
C46 C 0.5634(2) 0.0251(5) 0.40700(16) 0.0249(8) Uani 1 1 d . . .
H46 H 0.5295 -0.0626 0.4194 0.030 Uiso 1 1 calc R . .

loop_
_atom_site_aniso_label
_atom_site_aniso_U_11
_atom_site_aniso_U_22
_atom_site_aniso_U_33
_atom_site_aniso_U_23
_atom_site_aniso_U_13
_atom_site_aniso_U_12
Pb 0.01351(5) 0.02039(6) 0.01265(5) -0.00057(8) 0.00227(4) -0.00152(8)
Cl 0.0227(4) 0.0247(5) 0.0165(4) -0.0008(4) 0.0054(3) 0.0036(4)
P 0.0163(4) 0.0167(4) 0.0126(3) -0.0015(5) 0.0032(3) 0.0004(5)
S1 0.0204(4) 0.0185(5) 0.0179(4) -0.0011(4) 0.0052(3) 0.0024(4)
S2 0.0294(5) 0.0216(5) 0.0228(5) 0.0061(4) 0.0071(4) 0.0020(4)
O 0.0205(12) 0.0196(14) 0.0142(12) -0.0001(10) 0.0049(10) 0.0023(10)
C1 0.0125(16) 0.0201(19) 0.0185(17) -0.0007(15) 0.0012(13) -0.0016(14)
C11 0.0146(15) 0.014(2) 0.0154(15) 0.0047(13) -0.0002(12) 0.0015(13)
C12 0.0221(17) 0.020(2) 0.0163(16) -0.0018(14) 0.0004(13) -0.0007(15)
C13 0.0185(15) 0.038(2) 0.0251(17) 0.002(2) 0.0076(13) 0.005(2)
C14 0.0157(18) 0.037(2) 0.027(2) 0.0036(18) -0.0003(15) -0.0034(17)
C15 0.0229(18) 0.027(2) 0.0181(18) -0.0013(16) 0.0007(15) -0.0059(17)
C16 0.0211(18) 0.025(2) 0.0148(17) 0.0008(15) 0.0049(14) -0.0002(16)
C21 0.0165(17) 0.024(2) 0.0142(17) -0.0035(15) 0.0070(13) -0.0045(15)
C22 0.0185(18) 0.024(2) 0.0233(19) -0.0036(16) 0.0094(15) 0.0030(16)
C23 0.032(2) 0.020(2) 0.034(2) -0.0082(17) 0.0152(18) -0.0048(17)
C24 0.025(2) 0.032(2) 0.030(2) -0.0113(18) 0.0077(16) -0.0096(18)
C25 0.0186(18) 0.041(3) 0.0196(19) 0.0009(18) -0.0008(15) -0.0008(18)
C26 0.0209(18) 0.021(2) 0.0188(18) 0.0021(15) 0.0016(14) -0.0035(15)
C31 0.0186(15) 0.018(2) 0.0148(15) 0.0048(15) 0.0046(12) 0.0048(15)
C32 0.025(2) 0.020(2) 0.029(2) 0.0003(16) 0.0092(16) -0.0028(16)
C33 0.0218(19) 0.017(2) 0.040(2) 0.0043(17) 0.0058(17) -0.0016(16)
C34 0.0288(19) 0.025(3) 0.043(2) 0.0123(19) 0.0210(17) 0.0086(18)
C35 0.039(2) 0.034(2) 0.023(2) 0.0037(17) 0.0172(18) 0.0138(19)
C36 0.0250(19) 0.031(2) 0.0174(18) 0.0001(16) 0.0058(15) 0.0055(16)
C41 0.0183(17) 0.0195(19) 0.0169(17) -0.0034(15) 0.0017(14) 0.0032(15)
C42 0.029(2) 0.018(2) 0.0220(19) -0.0051(16) 0.0060(15) 0.0014(16)
C43 0.033(2) 0.023(2) 0.039(2) -0.0084(19) 0.0087(18) -0.0090(18)
C44 0.030(2) 0.032(2) 0.034(2) -0.015(2) -0.0076(18) -0.0014(19)
C45 0.041(2) 0.036(3) 0.019(2) -0.0056(19) -0.0105(17) 0.005(2)
C46 0.0282(17) 0.023(2) 0.0210(17) 0.0032(16) 0.0006(14) 0.0015(17)

loop_
_atom_type_symbol
_atom_type_description
_atom_type_scat_dispersion_real
_atom_type_scat_dispersion_imag
_atom_type_scat_source
C C 0.0033 0.0016 'International Tables Vol C Tables 4.2.6.8 and 6.1.1.4'
H H 0.0000 0.0000 'International Tables Vol C Tables 4.2.6.8 and 6.1.1.4'
Pb Pb -3.3944 10.1111 'International Tables Vol C Tables 4.2.6.8 and 6.1.1.4'
S S 0.1246 0.1234 'International Tables Vol C Tables 4.2.6.8 and 6.1.1.4'
P P 0.1023 0.0942 'International Tables Vol C Tables 4.2.6.8 and 6.1.1.4'
O O 0.0106 0.0060 'International Tables Vol C Tables 4.2.6.8 and 6.1.1.4'
Cl Cl 0.1484 0.1585 'International Tables Vol C Tables 4.2.6.8 and 6.1.1.4'

loop_
_geom_angle_atom_site_label_1
_geom_angle_atom_site_label_2
_geom_angle_atom_site_label_3
_geom_angle
_geom_angle_site_symmetry_1
_geom_angle_site_symmetry_3
_geom_angle_publ_flag
C21 Pb C11 150.22(13) . . ?
C21 Pb O 84.02(10) . . ?
C11 Pb O 89.98(10) . . ?
C21 Pb Cl 97.19(9) . . ?
C11 Pb Cl 101.02(9) . . ?
O Pb Cl 153.28(6) . . ?
C21 Pb S1 103.88(9) . . ?
C11 Pb S1 103.06(8) . . ?
O Pb S1 76.83(6) . . ?
Cl Pb S1 76.99(3) . . ?
O P C41 110.80(16) . . ?
O P C31 110.90(14) . . ?
C41 P C31 110.31(15) . . ?
O P C1 110.48(14) . . ?
C41 P C1 107.06(15) . . ?
C31 P C1 107.15(16) . . ?
C1 S1 Pb 108.95(12) . . ?
P O Pb 125.94(14) . . ?
S2 C1 S1 124.6(2) . . ?
S2 C1 P 118.24(19) . . ?
S1 C1 P 117.19(19) . . ?
C16 C11 C12 121.4(3) . . ?
C16 C11 Pb 119.4(2) . . ?
C12 C11 Pb 119.2(2) . . ?
C13 C12 C11 118.5(3) . . ?
C13 C12 H12 120.8 . . ?
C11 C12 H12 120.8 . . ?
C14 C13 C12 120.3(3) . . ?
C14 C13 H13 119.9 . . ?
C12 C13 H13 119.9 . . ?
C15 C14 C13 120.6(3) . . ?
C15 C14 H14 119.7 . . ?
C13 C14 H14 119.7 . . ?
C14 C15 C16 120.0(3) . . ?
C14 C15 H15 120.0 . . ?
C16 C15 H15 120.0 . . ?
C11 C16 C15 119.3(3) . . ?
C11 C16 H16 120.4 . . ?
C15 C16 H16 120.4 . . ?
C22 C21 C26 121.5(3) . . ?
C22 C21 Pb 121.9(3) . . ?
C26 C21 Pb 116.5(3) . . ?
C21 C22 C23 118.9(3) . . ?
C21 C22 H22 120.6 . . ?
C23 C22 H22 120.6 . . ?
C24 C23 C22 120.6(4) . . ?
C24 C23 H23 119.7 . . ?
C22 C23 H23 119.7 . . ?
C23 C24 C25 120.1(4) . . ?
C23 C24 H24 119.9 . . ?
C25 C24 H24 119.9 . . ?
C26 C25 C24 120.2(3) . . ?
C26 C25 H25 119.9 . . ?
C24 C25 H25 119.9 . . ?
C25 C26 C21 118.7(3) . . ?
C25 C26 H26 120.7 . . ?
C21 C26 H26 120.7 . . ?
C36 C31 C32 120.2(3) . . ?
C36 C31 P 122.2(3) . . ?
C32 C31 P 117.0(3) . . ?
C33 C32 C31 119.7(3) . . ?
C33 C32 H32 120.1 . . ?
C31 C32 H32 120.1 . . ?
C32 C33 C34 120.2(4) . . ?
C32 C33 H33 119.9 . . ?
C34 C33 H33 119.9 . . ?
C35 C34 C33 120.3(3) . . ?
C35 C34 H34 119.8 . . ?
C33 C34 H34 119.8 . . ?
C34 C35 C36 120.1(3) . . ?
C34 C35 H35 120.0 . . ?
C36 C35 H35 120.0 . . ?
C35 C36 C31 119.5(3) . . ?
C35 C36 H36 120.3 . . ?
C31 C36 H36 120.3 . . ?
C42 C41 C46 119.7(3) . . ?
C42 C41 P 117.4(3) . . ?
C46 C41 P 122.9(3) . . ?
C43 C42 C41 119.4(3) . . ?
C43 C42 H42 120.3 . . ?
C41 C42 H42 120.3 . . ?
C44 C43 C42 120.5(4) . . ?
C44 C43 H43 119.8 . . ?
C42 C43 H43 119.8 . . ?
C45 C44 C43 120.3(4) . . ?
C45 C44 H44 119.9 . . ?
C43 C44 H44 119.9 . . ?
C44 C45 C46 120.3(4) . . ?
C44 C45 H45 119.9 . . ?
C46 C45 H45 119.9 . . ?
C45 C46 C41 119.9(4) . . ?
C45 C46 H46 120.1 . . ?
C41 C46 H46 120.1 . . ?

loop_
_geom_bond_atom_site_label_1
_geom_bond_atom_site_label_2
_geom_bond_distance
_geom_bond_site_symmetry_2
_geom_bond_publ_flag
Pb C21 2.175(3) . ?
Pb C11 2.183(3) . ?
Pb O 2.421(2) . ?
Pb Cl 2.6186(9) . ?
Pb S1 2.6445(10) . ?
P O 1.505(2) . ?
P C41 1.794(3) . ?
P C31 1.802(3) . ?
P C1 1.838(4) . ?
S1 C1 1.703(3) . ?
S2 C1 1.642(3) . ?
C11 C16 1.375(4) . ?
C11 C12 1.394(4) . ?
C12 C13 1.389(4) . ?
C12 H12 0.9500 . ?
C13 C14 1.382(5) . ?
C13 H13 0.9500 . ?
C14 C15 1.376(5) . ?
C14 H14 0.9500 . ?
C15 C16 1.390(4) . ?
C15 H15 0.9500 . ?
C16 H16 0.9500 . ?
C21 C22 1.372(5) . ?
C21 C26 1.393(5) . ?
C22 C23 1.390(5) . ?
C22 H22 0.9500 . ?
C23 C24 1.369(5) . ?
C23 H23 0.9500 . ?
C24 C25 1.391(6) . ?
C24 H24 0.9500 . ?
C25 C26 1.381(5) . ?
C25 H25 0.9500 . ?
C26 H26 0.9500 . ?
C31 C36 1.388(5) . ?
C31 C32 1.389(5) . ?
C32 C33 1.375(5) . ?
C32 H32 0.9500 . ?
C33 C34 1.385(5) . ?
C33 H33 0.9500 . ?
C34 C35 1.374(5) . ?
C34 H34 0.9500 . ?
C35 C36 1.388(5) . ?
C35 H35 0.9500 . ?
C36 H36 0.9500 . ?
C41 C42 1.391(5) . ?
C41 C46 1.398(4) . ?
C42 C43 1.385(5) . ?
C42 H42 0.9500 . ?
C43 C44 1.383(5) . ?
C43 H43 0.9500 . ?
C44 C45 1.367(6) . ?
C44 H44 0.9500 . ?
C45 C46 1.383(5) . ?
C45 H45 0.9500 . ?
C46 H46 0.9500 . ?

loop_
_geom_torsion_atom_site_label_1
_geom_torsion_atom_site_label_2
_geom_torsion_atom_site_label_3
_geom_torsion_atom_site_label_4
_geom_torsion
_geom_torsion_site_symmetry_1
_geom_torsion_site_symmetry_2
_geom_torsion_site_symmetry_3
_geom_torsion_site_symmetry_4
_geom_torsion_publ_flag
C21 Pb S1 C1 84.76(15) . . . . ?
C11 Pb S1 C1 -82.44(15) . . . . ?
O Pb S1 C1 4.44(13) . . . . ?
Cl Pb S1 C1 179.07(12) . . . . ?
C41 P O Pb 113.91(17) . . . . ?
C31 P O Pb -123.23(16) . . . . ?
C1 P O Pb -4.6(2) . . . . ?
C21 Pb O P -105.54(17) . . . . ?
C11 Pb O P 103.68(16) . . . . ?
Cl Pb O P -11.4(2) . . . . ?
S1 Pb O P 0.26(13) . . . . ?
Pb S1 C1 S2 173.56(17) . . . . ?
Pb S1 C1 P -8.2(2) . . . . ?
O P C1 S2 -173.06(17) . . . . ?
C41 P C1 S2 66.2(2) . . . . ?
C31 P C1 S2 -52.1(2) . . . . ?
O P C1 S1 8.6(2) . . . . ?
C41 P C1 S1 -112.2(2) . . . . ?
C31 P C1 S1 129.50(19) . . . . ?
C21 Pb C11 C16 118.0(3) . . . . ?
O Pb C11 C16 -164.1(3) . . . . ?
Cl Pb C11 C16 -8.6(3) . . . . ?
S1 Pb C11 C16 -87.7(3) . . . . ?
C21 Pb C11 C12 -63.2(4) . . . . ?
O Pb C11 C12 14.6(3) . . . . ?
Cl Pb C11 C12 170.1(2) . . . . ?
S1 Pb C11 C12 91.1(3) . . . . ?
C16 C11 C12 C13 0.8(5) . . . . ?
Pb C11 C12 C13 -178.0(3) . . . . ?
C11 C12 C13 C14 0.1(6) . . . . ?
C12 C13 C14 C15 -0.9(6) . . . . ?
C13 C14 C15 C16 0.9(6) . . . . ?
C12 C11 C16 C15 -0.8(5) . . . . ?
Pb C11 C16 C15 177.9(3) . . . . ?
C14 C15 C16 C11 0.0(5) . . . . ?
C11 Pb C21 C22 -8.6(4) . . . . ?
O Pb C21 C22 -88.0(3) . . . . ?
Cl Pb C21 C22 118.8(3) . . . . ?
S1 Pb C21 C22 -162.8(3) . . . . ?
C11 Pb C21 C26 170.9(2) . . . . ?
O Pb C21 C26 91.5(3) . . . . ?
Cl Pb C21 C26 -61.7(3) . . . . ?
S1 Pb C21 C26 16.6(3) . . . . ?
C26 C21 C22 C23 0.1(5) . . . . ?
Pb C21 C22 C23 179.6(2) . . . . ?
C21 C22 C23 C24 0.1(5) . . . . ?
C22 C23 C24 C25 -0.7(6) . . . . ?
C23 C24 C25 C26 1.0(6) . . . . ?
C24 C25 C26 C21 -0.7(5) . . . . ?
C22 C21 C26 C25 0.2(5) . . . . ?
Pb C21 C26 C25 -179.3(3) . . . . ?
O P C31 C36 -105.5(3) . . . . ?
C41 P C31 C36 17.6(4) . . . . ?
C1 P C31 C36 133.8(3) . . . . ?
O P C31 C32 65.6(3) . . . . ?
C41 P C31 C32 -171.3(3) . . . . ?
C1 P C31 C32 -55.1(3) . . . . ?
C36 C31 C32 C33 0.4(5) . . . . ?
P C31 C32 C33 -170.8(3) . . . . ?
C31 C32 C33 C34 -1.7(6) . . . . ?
C32 C33 C34 C35 1.5(6) . . . . ?
C33 C34 C35 C36 0.0(6) . . . . ?
C34 C35 C36 C31 -1.2(6) . . . . ?
C32 C31 C36 C35 1.0(5) . . . . ?
P C31 C36 C35 171.8(3) . . . . ?
O P C41 C42 -6.4(3) . . . . ?
C31 P C41 C42 -129.6(3) . . . . ?
C1 P C41 C42 114.1(3) . . . . ?
O P C41 C46 175.1(3) . . . . ?
C31 P C41 C46 51.9(3) . . . . ?
C1 P C41 C46 -64.4(3) . . . . ?
C46 C41 C42 C43 1.8(5) . . . . ?
P C41 C42 C43 -176.8(3) . . . . ?
C41 C42 C43 C44 0.3(6) . . . . ?
C42 C43 C44 C45 -2.7(6) . . . . ?
C43 C44 C45 C46 2.8(6) . . . . ?
C44 C45 C46 C41 -0.7(6) . . . . ?
C42 C41 C46 C45 -1.6(5) . . . . ?
P C41 C46 C45 176.8(3) . . . . ?
